data_7008286
loop_
_publ_author_name
'Burke, Anthony'
'Ellis, David'
'Ferrer, Daniel'
'Ormsby, Daniel L.'
'Rosair, Georgina M.'
'Welch, Alan J.'

_publ_section_title
;
 Synthetic, spectroscopic, computational and structural studies of some
 13-vertex ruthenacarboranes.
;
_journal_issue 9
_journal_name_full 'Dalton transactions (Cambridge, England : 2003)'
_journal_page_first 1716
_journal_page_last 1721
_journal_paper_doi 10.1039/b500944h
_journal_year 2005
_chemical_formula_moiety 'C24 H34 B10 Ru'
_chemical_formula_sum 'C24 H34 B10 Ru'
_chemical_formula_weight 531.68
_chemical_name_systematic
;
?
;
_space_group_IT_number 61
_symmetry_cell_setting orthorhombic
_symmetry_space_group_name_Hall '-P 2ac 2ab'
_symmetry_space_group_name_H-M 'P b c a'
_atom_sites_solution_hydrogens geom
_atom_sites_solution_primary direct
_atom_sites_solution_secondary difmap
_audit_creation_method SHELXL-97
_cell_angle_alpha 90.00
_cell_angle_beta 90.00
_cell_angle_gamma 90.00
_cell_formula_units_Z 8
_cell_length_a 12.1178(14)
_cell_length_b 18.2437(18)
_cell_length_c 23.447(3)
_cell_measurement_reflns_used 50
_cell_measurement_temperature 160(2)
_cell_measurement_theta_max 20.60
_cell_measurement_theta_min 3.36
_cell_volume 5183.5(10)
_computing_cell_refinement 'Bruker XSCANS'
_computing_data_collection 'Bruker XSCANS'
_computing_data_reduction 'Bruker SHELXTL'
_computing_molecular_graphics 'Bruker SHELXTL'
_computing_publication_material 'Bruker SHELXTL'
_computing_structure_refinement 'SHELXL-97 (Sheldrick, 1997)'
_computing_structure_solution 'SHELXS-97 (Sheldrick, 1990)'
_diffrn_ambient_temperature 160(2)
_diffrn_measured_fraction_theta_full 0.996
_diffrn_measured_fraction_theta_max 0.996
_diffrn_measurement_device_type 'Bruker P4'
_diffrn_measurement_method '\w scans'
_diffrn_radiation_monochromator graphite
_diffrn_radiation_source 'fine-focus sealed tube'
_diffrn_radiation_type MoK\a
_diffrn_radiation_wavelength 0.71073
_diffrn_reflns_av_R_equivalents 0.0599
_diffrn_reflns_av_sigmaI/netI 0.0502
_diffrn_reflns_limit_h_max 1
_diffrn_reflns_limit_h_min -14
_diffrn_reflns_limit_k_max 21
_diffrn_reflns_limit_k_min -1
_diffrn_reflns_limit_l_max 27
_diffrn_reflns_limit_l_min -1
_diffrn_reflns_number 5599
_diffrn_reflns_theta_full 24.99
_diffrn_reflns_theta_max 24.99
_diffrn_reflns_theta_min 2.20
_diffrn_standards_decay_% 0
_diffrn_standards_interval_count 97
_diffrn_standards_number 3
_exptl_absorpt_coefficient_mu 0.618
_exptl_absorpt_correction_T_max 0.8274
_exptl_absorpt_correction_T_min 0.7344
_exptl_absorpt_correction_type psi-scan
_exptl_absorpt_process_details 'North et al., 1968'
_exptl_crystal_colour YELLOW
_exptl_crystal_density_diffrn 1.363
_exptl_crystal_density_method 'not measured'
_exptl_crystal_description LOZENGE
_exptl_crystal_F_000 2176
_exptl_crystal_size_max 0.68
_exptl_crystal_size_mid 0.34
_exptl_crystal_size_min 0.14
_refine_diff_density_max 0.455
_refine_diff_density_min -0.709
_refine_diff_density_rms 0.113
_refine_ls_extinction_method none
_refine_ls_goodness_of_fit_ref 1.018
_refine_ls_hydrogen_treatment mixed
_refine_ls_matrix_type full
_refine_ls_number_parameters 349
_refine_ls_number_reflns 4543
_refine_ls_number_restraints 10
_refine_ls_restrained_S_all 1.017
_refine_ls_R_factor_all 0.0422
_refine_ls_R_factor_gt 0.0298
_refine_ls_shift/su_max 0.001
_refine_ls_shift/su_mean 0.000
_refine_ls_structure_factor_coef Fsqd
_refine_ls_weighting_details 'calc w=1/[\s^2^(Fo^2^)+(0.0246P)^2^+4.8412P] where P=(Fo^2^+2Fc^2^)/3'
_refine_ls_weighting_scheme calc
_refine_ls_wR_factor_gt 0.0701
_refine_ls_wR_factor_ref 0.0752
_reflns_number_gt 3815
_reflns_number_total 4543
_reflns_threshold_expression >2sigma(I)
_cod_data_source_file b500944h.txt
_cod_data_source_block 3beta
_cod_depositor_comments
;
The following automatic conversions were performed:
'_symmetry_cell_setting' value 'Orthorhombic' changed to 'orthorhombic'
according to '/home/saulius/struct/CIF-dictionaries/cif_core.dic'
dictionary named 'cif_core.dic' version 2.4.1 from 2010-06-29.

Automatic conversion script
Id: cif_fix_enum 1527 2010-12-29 10:47:43Z saulius 
;
_cod_original_sg_symbol_H-M Pbca
_cod_database_code 7008286

loop_
_symmetry_equiv_pos_as_xyz
'x, y, z'
'-x+1/2, -y, z+1/2'
'-x, y+1/2, -z+1/2'
'x+1/2, -y+1/2, -z'
'-x, -y, -z'
'x-1/2, y, -z-1/2'
'x, -y-1/2, z-1/2'
'-x-1/2, y-1/2, z'

loop_
_atom_site_label
_atom_site_type_symbol
_atom_site_fract_x
_atom_site_fract_y
_atom_site_fract_z
_atom_site_U_iso_or_equiv
_atom_site_adp_type
_atom_site_occupancy
_atom_site_symmetry_multiplicity
_atom_site_calc_flag
_atom_site_refinement_flags
_atom_site_disorder_assembly
_atom_site_disorder_group
Ru4 Ru 0.719329(16) 0.146987(10) 0.397370(8) 0.01517(8) Uani 1 1 d . . .
C1 C 0.8639(2) 0.13227(13) 0.34366(10) 0.0189(5) Uani 1 1 d . . .
B2 B 0.9082(2) 0.15429(16) 0.40359(12) 0.0189(6) Uani 1 1 d D . .
H2C H 0.956(2) 0.1120(13) 0.4260(11) 0.023 Uiso 1 1 d D . .
B3 B 0.7858(3) 0.18103(16) 0.30782(13) 0.0212(6) Uani 1 1 d D . .
H3C H 0.756(2) 0.1627(16) 0.2650(9) 0.025 Uiso 1 1 d D . .
B5 B 0.9414(3) 0.21428(17) 0.33502(13) 0.0230(6) Uani 1 1 d D . .
H5C H 1.0174(18) 0.2037(15) 0.3103(11) 0.028 Uiso 1 1 d D . .
C6 C 0.8435(2) 0.22172(13) 0.44513(10) 0.0169(5) Uani 1 1 d . . .
B7 B 0.7051(3) 0.25089(16) 0.34311(13) 0.0210(6) Uani 1 1 d D . .
H7C H 0.6234(17) 0.2613(15) 0.3238(11) 0.025 Uiso 1 1 d D . .
B8 B 0.8278(3) 0.27651(17) 0.30742(13) 0.0257(7) Uani 1 1 d D . .
H8C H 0.829(3) 0.2979(15) 0.2638(8) 0.031 Uiso 1 1 d D . .
B9 B 0.9622(3) 0.24568(17) 0.41095(13) 0.0217(6) Uani 1 1 d D . .
H9C H 1.0401(17) 0.2472(16) 0.4340(11) 0.026 Uiso 1 1 d D . .
B11 B 0.9239(3) 0.30793(17) 0.35733(14) 0.0269(7) Uani 1 1 d D . .
H11C H 0.989(2) 0.3459(14) 0.3443(13) 0.032 Uiso 1 1 d D . .
B10 B 0.7303(2) 0.26660(16) 0.41830(12) 0.0190(6) Uani 1 1 d D . .
H10C H 0.6673(19) 0.2830(15) 0.4488(10) 0.023 Uiso 1 1 d D . .
B12 B 0.8616(3) 0.31118(16) 0.42592(13) 0.0225(6) Uani 1 1 d D . .
H12C H 0.877(2) 0.3502(13) 0.4595(10) 0.027 Uiso 1 1 d D . .
B13 B 0.7805(3) 0.32847(17) 0.36507(14) 0.0256(7) Uani 1 1 d D . .
H13C H 0.748(2) 0.3833(11) 0.3569(13) 0.031 Uiso 1 1 d D . .
C11 C 0.9109(2) 0.06295(15) 0.31868(10) 0.0232(6) Uani 1 1 d . . .
C12 C 0.8481(3) 0.01721(15) 0.28335(11) 0.0282(6) Uani 1 1 d . . .
H12 H 0.7729 0.0288 0.2762 0.034 Uiso 1 1 calc R . .
C13 C 0.8942(3) -0.04475(16) 0.25857(13) 0.0379(7) Uani 1 1 d . . .
H13 H 0.8500 -0.0756 0.2352 0.045 Uiso 1 1 calc R . .
C14 C 1.0037(3) -0.06186(18) 0.26759(13) 0.0420(8) Uani 1 1 d . . .
H14 H 1.0349 -0.1043 0.2506 0.050 Uiso 1 1 calc R . .
C15 C 1.0678(3) -0.01655(18) 0.30169(12) 0.0382(8) Uani 1 1 d . . .
H15 H 1.1436 -0.0275 0.3075 0.046 Uiso 1 1 calc R . .
C16 C 1.0214(3) 0.04493(16) 0.32731(12) 0.0311(7) Uani 1 1 d . . .
H16 H 1.0657 0.0751 0.3511 0.037 Uiso 1 1 calc R . .
C40 C 0.6773(2) 0.06222(14) 0.46784(11) 0.0221(5) Uani 1 1 d . . .
C41 C 0.6087(2) 0.12509(14) 0.47055(11) 0.0210(5) Uani 1 1 d . . .
H41 H 0.6139 0.1575 0.5048 0.025 Uiso 1 1 calc R . .
C42 C 0.5440(2) 0.14862(15) 0.42397(11) 0.0229(5) Uani 1 1 d . . .
H42 H 0.5041 0.1965 0.4263 0.028 Uiso 1 1 calc R . .
C43 C 0.5473(2) 0.11030(15) 0.37136(11) 0.0241(6) Uani 1 1 d . . .
C44 C 0.6214(2) 0.05109(14) 0.36753(11) 0.0235(6) Uani 1 1 d . . .
H44 H 0.6378 0.0303 0.3290 0.028 Uiso 1 1 calc R . .
C45 C 0.6850(2) 0.02679(15) 0.41439(12) 0.0248(6) Uani 1 1 d . . .
H45 H 0.7450 -0.0100 0.4079 0.030 Uiso 1 1 calc R . .
C46 C 0.4769(3) 0.13249(18) 0.32166(12) 0.0342(7) Uani 1 1 d . . .
H46A H 0.5135 0.1183 0.2861 0.051 Uiso 1 1 calc R . .
H46B H 0.4661 0.1857 0.3222 0.051 Uiso 1 1 calc R . .
H46C H 0.4052 0.1079 0.3242 0.051 Uiso 1 1 calc R . .
C47 C 0.7366(2) 0.03580(16) 0.52084(12) 0.0312(7) Uani 1 1 d . . .
H47 H 0.7664 0.0798 0.5411 0.037 Uiso 1 1 calc R . .
C48 C 0.6516(3) -0.0007(2) 0.56004(15) 0.0496(9) Uani 1 1 d . . .
H48A H 0.5909 0.0335 0.5674 0.074 Uiso 1 1 calc R . .
H48B H 0.6869 -0.0140 0.5962 0.074 Uiso 1 1 calc R . .
H48C H 0.6227 -0.0449 0.5416 0.074 Uiso 1 1 calc R . .
C49 C 0.8328(3) -0.01557(18) 0.50866(16) 0.0464(9) Uani 1 1 d . . .
H49A H 0.8047 -0.0620 0.4934 0.070 Uiso 1 1 calc R . .
H49B H 0.8735 -0.0249 0.5440 0.070 Uiso 1 1 calc R . .
H49C H 0.8822 0.0071 0.4807 0.070 Uiso 1 1 calc R . .
C61 C 0.8537(2) 0.20922(13) 0.50933(10) 0.0190(5) Uani 1 1 d . . .
C62 C 0.9391(2) 0.16825(14) 0.53272(11) 0.0216(5) Uani 1 1 d . . .
H62 H 0.9936 0.1477 0.5083 0.026 Uiso 1 1 calc R . .
C63 C 0.9464(2) 0.15665(16) 0.59162(12) 0.0274(6) Uani 1 1 d . . .
H63 H 1.0053 0.1285 0.6069 0.033 Uiso 1 1 calc R . .
C64 C 0.8675(2) 0.18625(17) 0.62739(12) 0.0315(7) Uani 1 1 d . . .
H64 H 0.8709 0.1774 0.6673 0.038 Uiso 1 1 calc R . .
C65 C 0.7835(2) 0.22879(18) 0.60498(11) 0.0310(7) Uani 1 1 d . . .
H65 H 0.7300 0.2499 0.6296 0.037 Uiso 1 1 calc R . .
C66 C 0.7772(2) 0.24079(16) 0.54647(11) 0.0246(6) Uani 1 1 d . . .
H66 H 0.7201 0.2709 0.5316 0.030 Uiso 1 1 calc R . .

loop_
_atom_site_aniso_label
_atom_site_aniso_U_11
_atom_site_aniso_U_22
_atom_site_aniso_U_33
_atom_site_aniso_U_23
_atom_site_aniso_U_13
_atom_site_aniso_U_12
Ru4 0.01627(11) 0.01335(11) 0.01588(11) -0.00242(7) 0.00161(8) -0.00185(8)
C1 0.0210(12) 0.0170(12) 0.0188(12) -0.0007(10) 0.0074(10) -0.0016(10)
B2 0.0204(14) 0.0190(14) 0.0172(14) 0.0002(11) 0.0040(11) 0.0000(12)
B3 0.0255(15) 0.0207(14) 0.0174(13) 0.0000(12) 0.0005(13) -0.0030(13)
B5 0.0240(15) 0.0263(15) 0.0187(14) -0.0001(12) 0.0062(12) -0.0072(13)
C6 0.0165(12) 0.0158(12) 0.0185(12) -0.0002(10) 0.0011(10) -0.0026(10)
B7 0.0249(15) 0.0161(14) 0.0220(15) 0.0003(11) -0.0044(12) -0.0004(12)
B8 0.0348(17) 0.0214(15) 0.0209(14) 0.0056(12) -0.0025(14) -0.0037(14)
B9 0.0202(14) 0.0219(14) 0.0230(15) 0.0011(12) 0.0015(12) -0.0048(13)
B11 0.0320(17) 0.0216(15) 0.0271(16) 0.0024(13) -0.0009(14) -0.0097(14)
B10 0.0206(14) 0.0145(13) 0.0218(14) -0.0036(11) -0.0026(12) -0.0001(12)
B12 0.0275(16) 0.0161(14) 0.0240(15) -0.0005(12) -0.0018(13) -0.0050(12)
B13 0.0344(17) 0.0148(14) 0.0276(16) 0.0025(12) -0.0046(14) -0.0011(13)
C11 0.0305(14) 0.0219(13) 0.0173(12) 0.0026(10) 0.0081(11) 0.0018(12)
C12 0.0376(16) 0.0242(14) 0.0227(13) -0.0050(11) 0.0083(12) 0.0013(13)
C13 0.061(2) 0.0259(15) 0.0269(15) -0.0053(12) 0.0052(15) 0.0019(15)
C14 0.066(2) 0.0325(16) 0.0276(15) -0.0021(13) 0.0088(16) 0.0237(17)
C15 0.0430(18) 0.0430(18) 0.0286(15) 0.0039(14) 0.0078(14) 0.0242(15)
C16 0.0369(16) 0.0341(16) 0.0222(13) 0.0002(12) 0.0066(12) 0.0084(14)
C40 0.0203(12) 0.0210(13) 0.0251(13) 0.0050(11) 0.0035(11) -0.0094(11)
C41 0.0201(12) 0.0222(12) 0.0208(13) -0.0024(10) 0.0057(11) -0.0071(11)
C42 0.0181(12) 0.0232(13) 0.0275(14) -0.0028(11) 0.0025(11) -0.0039(11)
C43 0.0201(13) 0.0256(14) 0.0265(14) -0.0018(11) 0.0005(11) -0.0097(12)
C44 0.0256(13) 0.0231(13) 0.0219(13) -0.0082(11) 0.0066(11) -0.0125(12)
C45 0.0237(13) 0.0167(13) 0.0338(14) -0.0029(11) 0.0072(12) -0.0040(11)
C46 0.0290(15) 0.0449(18) 0.0289(15) -0.0016(13) -0.0081(13) -0.0077(14)
C47 0.0327(15) 0.0292(15) 0.0317(15) 0.0111(12) -0.0057(13) -0.0119(13)
C48 0.053(2) 0.058(2) 0.0372(18) 0.0197(17) -0.0021(17) -0.0174(19)
C49 0.0410(19) 0.0395(18) 0.059(2) 0.0182(17) -0.0104(17) 0.0027(16)
C61 0.0202(12) 0.0176(12) 0.0191(12) -0.0017(10) 0.0007(10) -0.0071(10)
C62 0.0215(13) 0.0228(13) 0.0204(12) -0.0004(10) 0.0009(11) -0.0015(11)
C63 0.0268(14) 0.0309(15) 0.0245(13) 0.0047(12) -0.0034(11) -0.0013(12)
C64 0.0365(16) 0.0405(17) 0.0175(13) 0.0018(12) -0.0018(12) -0.0083(14)
C65 0.0294(15) 0.0416(17) 0.0219(14) -0.0087(12) 0.0039(12) -0.0017(13)
C66 0.0198(13) 0.0300(14) 0.0241(13) -0.0040(11) -0.0011(11) 0.0006(12)

loop_
_atom_type_symbol
_atom_type_description
_atom_type_scat_dispersion_real
_atom_type_scat_dispersion_imag
_atom_type_scat_source
C C 0.0033 0.0016 'International Tables Vol C Tables 4.2.6.8 and 6.1.1.4'
H H 0.0000 0.0000 'International Tables Vol C Tables 4.2.6.8 and 6.1.1.4'
B B 0.0013 0.0007 'International Tables Vol C Tables 4.2.6.8 and 6.1.1.4'
Ru Ru -1.2594 0.8363 'International Tables Vol C Tables 4.2.6.8 and 6.1.1.4'

loop_
_geom_angle_atom_site_label_1
_geom_angle_atom_site_label_2
_geom_angle_atom_site_label_3
_geom_angle
_geom_angle_site_symmetry_1
_geom_angle_site_symmetry_3
_geom_angle_publ_flag
C1 Ru4 C41 156.16(10) . . ?
C1 Ru4 C42 159.69(10) . . ?
C41 Ru4 C42 37.16(10) . . ?
C1 Ru4 C44 98.65(9) . . ?
C41 Ru4 C44 77.23(9) . . ?
C42 Ru4 C44 65.65(10) . . ?
C1 Ru4 B10 101.50(10) . . ?
C41 Ru4 B10 92.40(10) . . ?
C42 Ru4 B10 88.97(10) . . ?
C44 Ru4 B10 149.95(11) . . ?
C1 Ru4 C45 97.48(9) . . ?
C41 Ru4 C45 65.04(10) . . ?
C42 Ru4 C45 77.74(10) . . ?
C44 Ru4 C45 36.66(10) . . ?
B10 Ru4 C45 156.10(11) . . ?
C1 Ru4 C43 123.17(10) . . ?
C41 Ru4 C43 66.37(10) . . ?
C42 Ru4 C43 36.83(10) . . ?
C44 Ru4 C43 36.44(10) . . ?
B10 Ru4 C43 113.57(10) . . ?
C45 Ru4 C43 66.07(10) . . ?
C1 Ru4 B7 80.86(10) . . ?
C41 Ru4 B7 122.30(11) . . ?
C42 Ru4 B7 94.18(11) . . ?
C44 Ru4 B7 115.83(10) . . ?
B10 Ru4 B7 47.14(10) . . ?
C45 Ru4 B7 152.22(11) . . ?
C43 Ru4 B7 91.46(10) . . ?
C1 Ru4 B2 40.65(9) . . ?
C41 Ru4 B2 124.38(10) . . ?
C42 Ru4 B2 159.59(10) . . ?
C44 Ru4 B2 126.62(10) . . ?
B10 Ru4 B2 82.56(11) . . ?
C45 Ru4 B2 103.15(10) . . ?
C43 Ru4 B2 161.43(10) . . ?
B7 Ru4 B2 93.58(11) . . ?
C1 Ru4 C6 80.18(9) . . ?
C41 Ru4 C6 97.18(9) . . ?
C42 Ru4 C6 118.60(9) . . ?
C44 Ru4 C6 163.63(10) . . ?
B10 Ru4 C6 44.21(9) . . ?
C45 Ru4 C6 127.05(10) . . ?
C43 Ru4 C6 153.89(9) . . ?
B7 Ru4 C6 80.25(10) . . ?
B2 Ru4 C6 44.66(9) . . ?
C1 Ru4 C40 120.47(10) . . ?
C41 Ru4 C40 36.37(10) . . ?
C42 Ru4 C40 66.28(10) . . ?
C44 Ru4 C40 65.36(9) . . ?
B10 Ru4 C40 120.42(10) . . ?
C45 Ru4 C40 35.86(9) . . ?
C43 Ru4 C40 78.08(10) . . ?
B7 Ru4 C40 158.63(10) . . ?
B2 Ru4 C40 102.24(10) . . ?
C6 Ru4 C40 100.98(9) . . ?
C1 Ru4 B3 39.93(10) . . ?
C41 Ru4 B3 162.68(10) . . ?
C42 Ru4 B3 125.54(10) . . ?
C44 Ru4 B3 96.35(10) . . ?
B10 Ru4 B3 85.26(11) . . ?
C45 Ru4 B3 118.63(10) . . ?
C43 Ru4 B3 98.85(10) . . ?
B7 Ru4 B3 46.02(11) . . ?
B2 Ru4 B3 72.39(10) . . ?
C6 Ru4 B3 93.09(9) . . ?
C40 Ru4 B3 153.41(10) . . ?
C11 C1 B3 120.2(2) . . ?
C11 C1 B2 115.9(2) . . ?
B3 C1 B2 123.5(2) . . ?
C11 C1 B5 117.5(2) . . ?
B3 C1 B5 77.11(19) . . ?
B2 C1 B5 72.76(18) . . ?
C11 C1 Ru4 129.35(17) . . ?
B3 C1 Ru4 75.58(15) . . ?
B2 C1 Ru4 73.91(14) . . ?
B5 C1 Ru4 112.80(15) . . ?
C1 B2 C6 121.9(2) . . ?
C1 B2 B9 116.8(2) . . ?
C6 B2 B9 57.27(15) . . ?
C1 B2 B5 58.76(15) . . ?
C6 B2 B5 98.83(18) . . ?
B9 B2 B5 59.56(16) . . ?
C1 B2 Ru4 65.44(14) . . ?
C6 B2 Ru4 68.35(13) . . ?
B9 B2 Ru4 114.99(17) . . ?
B5 B2 Ru4 100.51(15) . . ?
C1 B2 H2C 115.6(15) . . ?
C6 B2 H2C 117.5(15) . . ?
B9 B2 H2C 114.5(15) . . ?
B5 B2 H2C 131.9(15) . . ?
Ru4 B2 H2C 120.9(15) . . ?
C1 B3 B7 119.2(2) . . ?
C1 B3 B8 112.6(2) . . ?
B7 B3 B8 58.48(17) . . ?
C1 B3 B5 56.44(16) . . ?
B7 B3 B5 98.33(18) . . ?
B8 B3 B5 57.85(16) . . ?
C1 B3 Ru4 64.48(14) . . ?
B7 B3 Ru4 65.71(13) . . ?
B8 B3 Ru4 110.92(17) . . ?
B5 B3 Ru4 96.59(14) . . ?
C1 B3 H3C 120.8(15) . . ?
B7 B3 H3C 116.7(15) . . ?
B8 B3 H3C 111.8(15) . . ?
B5 B3 H3C 130.7(16) . . ?
Ru4 B3 H3C 128.2(15) . . ?
C1 B5 B11 134.7(2) . . ?
C1 B5 B9 102.63(19) . . ?
B11 B5 B9 56.86(16) . . ?
C1 B5 B8 99.2(2) . . ?
B11 B5 B8 56.33(17) . . ?
B9 B5 B8 103.7(2) . . ?
C1 B5 B2 48.48(14) . . ?
B11 B5 B2 105.31(19) . . ?
B9 B5 B2 55.30(15) . . ?
B8 B5 B2 117.3(2) . . ?
C1 B5 B3 46.45(14) . . ?
B11 B5 B3 105.0(2) . . ?
B9 B5 B3 119.93(19) . . ?
B8 B5 B3 54.04(15) . . ?
B2 B5 B3 84.48(16) . . ?
C1 B5 H5C 110.7(15) . . ?
B11 B5 H5C 114.6(15) . . ?
B9 B5 H5C 115.9(15) . . ?
B8 B5 H5C 122.0(15) . . ?
B2 B5 H5C 119.8(15) . . ?
B3 B5 H5C 122.9(15) . . ?
C61 C6 B9 115.7(2) . . ?
C61 C6 B12 113.1(2) . . ?
B9 C6 B12 61.47(17) . . ?
C61 C6 B10 119.8(2) . . ?
B9 C6 B10 112.3(2) . . ?
B12 C6 B10 63.25(17) . . ?
C61 C6 B2 114.0(2) . . ?
B9 C6 B2 62.72(16) . . ?
B12 C6 B2 117.8(2) . . ?
B10 C6 B2 119.20(19) . . ?
C61 C6 Ru4 116.15(16) . . ?
B9 C6 Ru4 118.14(16) . . ?
B12 C6 Ru4 121.18(16) . . ?
B10 C6 Ru4 65.47(12) . . ?
B2 C6 Ru4 67.00(13) . . ?
B13 B7 B8 59.33(18) . . ?
B13 B7 B3 114.8(2) . . ?
B8 B7 B3 60.96(17) . . ?
B13 B7 B10 60.08(17) . . ?
B8 B7 B10 106.1(2) . . ?
B3 B7 B10 117.7(2) . . ?
B13 B7 Ru4 117.62(18) . . ?
B8 B7 Ru4 114.71(18) . . ?
B3 B7 Ru4 68.27(13) . . ?
B10 B7 Ru4 65.01(13) . . ?
B13 B7 H7C 116.5(15) . . ?
B8 B7 H7C 120.9(15) . . ?
B3 B7 H7C 114.7(15) . . ?
B10 B7 H7C 121.5(15) . . ?
Ru4 B7 H7C 116.0(15) . . ?
B11 B8 B13 61.50(19) . . ?
B11 B8 B7 109.3(2) . . ?
B13 B8 B7 60.12(18) . . ?
B11 B8 B3 119.9(2) . . ?
B13 B8 B3 115.1(2) . . ?
B7 B8 B3 60.56(17) . . ?
B11 B8 B5 58.99(18) . . ?
B13 B8 B5 107.4(2) . . ?
B7 B8 B5 106.9(2) . . ?
B3 B8 B5 68.11(17) . . ?
B11 B8 H8C 120.2(16) . . ?
B13 B8 H8C 122.2(16) . . ?
B7 B8 H8C 122.9(17) . . ?
B3 B8 H8C 110.4(16) . . ?
B5 B8 H8C 121.7(17) . . ?
C6 B9 B12 59.37(16) . . ?
C6 B9 B11 106.2(2) . . ?
B12 B9 B11 61.04(18) . . ?
C6 B9 B2 60.01(15) . . ?
B12 B9 B2 113.6(2) . . ?
B11 B9 B2 115.7(2) . . ?
C6 B9 B5 104.7(2) . . ?
B12 B9 B5 107.7(2) . . ?
B11 B9 B5 59.04(17) . . ?
B2 B9 B5 65.14(16) . . ?
C6 B9 H9C 120.3(15) . . ?
B12 B9 H9C 119.3(15) . . ?
B11 B9 H9C 124.7(15) . . ?
B2 B9 H9C 112.8(15) . . ?
B5 B9 H9C 126.4(15) . . ?
B8 B11 B9 116.3(2) . . ?
B8 B11 B12 109.5(2) . . ?
B9 B11 B12 59.09(17) . . ?
B8 B11 B13 59.27(18) . . ?
B9 B11 B13 108.7(2) . . ?
B12 B11 B13 59.21(18) . . ?
B8 B11 B5 64.69(19) . . ?
B9 B11 B5 64.09(18) . . ?
B12 B11 B5 110.2(2) . . ?
B13 B11 B5 110.1(2) . . ?
B8 B11 H11C 120.1(16) . . ?
B9 B11 H11C 114.9(16) . . ?
B12 B11 H11C 122.5(16) . . ?
B13 B11 H11C 126.5(16) . . ?
B5 B11 H11C 116.0(16) . . ?
C6 B10 B13 106.5(2) . . ?
C6 B10 B12 58.10(15) . . ?
B13 B10 B12 58.84(17) . . ?
C6 B10 B7 114.6(2) . . ?
B13 B10 B7 58.56(16) . . ?
B12 B10 B7 108.5(2) . . ?
C6 B10 Ru4 70.32(13) . . ?
B13 B10 Ru4 118.80(18) . . ?
B12 B10 Ru4 121.02(18) . . ?
B7 B10 Ru4 67.84(13) . . ?
C6 B10 H10C 116.8(15) . . ?
B13 B10 H10C 121.6(15) . . ?
B12 B10 H10C 115.5(15) . . ?
B7 B10 H10C 124.4(15) . . ?
Ru4 B10 H10C 111.8(15) . . ?
C6 B12 B9 59.16(16) . . ?
C6 B12 B13 108.3(2) . . ?
B9 B12 B13 110.5(2) . . ?
C6 B12 B11 105.1(2) . . ?
B9 B12 B11 59.86(18) . . ?
B13 B12 B11 60.65(18) . . ?
C6 B12 B10 58.65(16) . . ?
B9 B12 B10 106.8(2) . . ?
B13 B12 B10 60.41(18) . . ?
B11 B12 B10 105.7(2) . . ?
C6 B12 H12C 117.4(15) . . ?
B9 B12 H12C 118.8(16) . . ?
B13 B12 H12C 124.6(16) . . ?
B11 B12 H12C 127.7(16) . . ?
B10 B12 H12C 121.5(16) . . ?
B8 B13 B12 110.3(2) . . ?
B8 B13 B7 60.55(18) . . ?
B12 B13 B7 112.5(2) . . ?
B8 B13 B11 59.24(19) . . ?
B12 B13 B11 60.13(18) . . ?
B7 B13 B11 107.8(2) . . ?
B8 B13 B10 108.0(2) . . ?
B12 B13 B10 60.76(17) . . ?
B7 B13 B10 61.36(17) . . ?
B11 B13 B10 105.6(2) . . ?
B8 B13 H13C 118.7(17) . . ?
B12 B13 H13C 120.5(17) . . ?
B7 B13 H13C 119.8(16) . . ?
B11 B13 H13C 121.8(16) . . ?
B10 B13 H13C 125.2(17) . . ?
C16 C11 C12 117.9(3) . . ?
C16 C11 C1 120.4(3) . . ?
C12 C11 C1 121.7(3) . . ?
C13 C12 C11 121.0(3) . . ?
C13 C12 H12 119.5 . . ?
C11 C12 H12 119.5 . . ?
C14 C13 C12 120.5(3) . . ?
C14 C13 H13 119.8 . . ?
C12 C13 H13 119.8 . . ?
C13 C14 C15 119.5(3) . . ?
C13 C14 H14 120.3 . . ?
C15 C14 H14 120.3 . . ?
C14 C15 C16 120.2(3) . . ?
C14 C15 H15 119.9 . . ?
C16 C15 H15 119.9 . . ?
C15 C16 C11 121.1(3) . . ?
C15 C16 H16 119.5 . . ?
C11 C16 H16 119.5 . . ?
C45 C40 C41 116.6(2) . . ?
C45 C40 C47 123.4(3) . . ?
C41 C40 C47 119.9(2) . . ?
C45 C40 Ru4 70.05(15) . . ?
C41 C40 Ru4 67.76(14) . . ?
C47 C40 Ru4 133.85(18) . . ?
C42 C41 C40 122.5(2) . . ?
C42 C41 Ru4 71.42(15) . . ?
C40 C41 Ru4 75.87(14) . . ?
C42 C41 H41 118.5 . . ?
C40 C41 H41 118.5 . . ?
Ru4 C41 H41 118.5 . . ?
C41 C42 C43 120.5(2) . . ?
C41 C42 Ru4 71.42(15) . . ?
C43 C42 Ru4 73.83(15) . . ?
C41 C42 H42 119.5 . . ?
C43 C42 H42 119.5 . . ?
Ru4 C42 H42 119.5 . . ?
C44 C43 C42 116.9(2) . . ?
C44 C43 C46 121.4(2) . . ?
C42 C43 C46 121.8(3) . . ?
C44 C43 Ru4 70.01(14) . . ?
C42 C43 Ru4 69.34(14) . . ?
C46 C43 Ru4 130.59(19) . . ?
C43 C44 C45 122.6(2) . . ?
C43 C44 Ru4 73.55(15) . . ?
C45 C44 Ru4 73.23(15) . . ?
C43 C44 H44 118.4 . . ?
C45 C44 H44 118.4 . . ?
Ru4 C44 H44 118.4 . . ?
C40 C45 C44 120.6(2) . . ?
C40 C45 Ru4 74.09(15) . . ?
C44 C45 Ru4 70.12(15) . . ?
C40 C45 H45 119.3 . . ?
C44 C45 H45 119.3 . . ?
Ru4 C45 H45 119.3 . . ?
C43 C46 H46A 109.5 . . ?
C43 C46 H46B 109.5 . . ?
H46A C46 H46B 109.5 . . ?
C43 C46 H46C 109.5 . . ?
H46A C46 H46C 109.5 . . ?
H46B C46 H46C 109.5 . . ?
C40 C47 C49 113.9(3) . . ?
C40 C47 C48 108.2(2) . . ?
C49 C47 C48 111.1(3) . . ?
C40 C47 H47 107.8 . . ?
C49 C47 H47 107.8 . . ?
C48 C47 H47 107.8 . . ?
C47 C48 H48A 109.5 . . ?
C47 C48 H48B 109.5 . . ?
H48A C48 H48B 109.5 . . ?
C47 C48 H48C 109.5 . . ?
H48A C48 H48C 109.5 . . ?
H48B C48 H48C 109.5 . . ?
C47 C49 H49A 109.5 . . ?
C47 C49 H49B 109.5 . . ?
H49A C49 H49B 109.5 . . ?
C47 C49 H49C 109.5 . . ?
H49A C49 H49C 109.5 . . ?
H49B C49 H49C 109.5 . . ?
C62 C61 C66 118.1(2) . . ?
C62 C61 C6 122.0(2) . . ?
C66 C61 C6 119.9(2) . . ?
C61 C62 C63 121.2(3) . . ?
C61 C62 H62 119.4 . . ?
C63 C62 H62 119.4 . . ?
C64 C63 C62 119.8(3) . . ?
C64 C63 H63 120.1 . . ?
C62 C63 H63 120.1 . . ?
C63 C64 C65 119.8(3) . . ?
C63 C64 H64 120.1 . . ?
C65 C64 H64 120.1 . . ?
C64 C65 C66 120.2(3) . . ?
C64 C65 H65 119.9 . . ?
C66 C65 H65 119.9 . . ?
C65 C66 C61 120.9(3) . . ?
C65 C66 H66 119.5 . . ?
C61 C66 H66 119.5 . . ?

loop_
_geom_bond_atom_site_label_1
_geom_bond_atom_site_label_2
_geom_bond_distance
_geom_bond_site_symmetry_2
_geom_bond_publ_flag
Ru4 C1 2.174(2) . ?
Ru4 C41 2.214(2) . ?
Ru4 C42 2.214(3) . ?
Ru4 C44 2.227(2) . ?
Ru4 B10 2.241(3) . ?
Ru4 C45 2.267(3) . ?
Ru4 C43 2.273(3) . ?
Ru4 B7 2.289(3) . ?
Ru4 B2 2.297(3) . ?
Ru4 C6 2.319(2) . ?
Ru4 C40 2.320(2) . ?
Ru4 B3 2.333(3) . ?
C1 C11 1.506(3) . ?
C1 B3 1.546(4) . ?
C1 B2 1.557(4) . ?
C1 B5 1.778(4) . ?
B2 C6 1.754(4) . ?
B2 B9 1.800(4) . ?
B2 B5 1.986(4) . ?
B2 H2C 1.097(17) . ?
B3 B7 1.807(4) . ?
B3 B8 1.814(4) . ?
B3 B5 2.080(4) . ?
B3 H3C 1.116(17) . ?
B5 B11 1.799(4) . ?
B5 B9 1.887(4) . ?
B5 B8 1.898(5) . ?
B5 H5C 1.105(17) . ?
C6 C61 1.527(3) . ?
C6 B9 1.703(4) . ?
C6 B12 1.707(4) . ?
C6 B10 1.717(4) . ?
B7 B13 1.762(4) . ?
B7 B8 1.769(5) . ?
B7 B10 1.812(4) . ?
B7 H7C 1.104(17) . ?
B8 B11 1.747(4) . ?
B8 B13 1.748(5) . ?
B8 H8C 1.094(17) . ?
B9 B12 1.743(4) . ?
B9 B11 1.757(4) . ?
B9 H9C 1.088(17) . ?
B11 B12 1.778(4) . ?
B11 B13 1.787(5) . ?
B11 H11C 1.091(17) . ?
B10 B13 1.789(4) . ?
B10 B12 1.796(4) . ?
B10 H10C 1.088(17) . ?
B12 B13 1.761(4) . ?
B12 H12C 1.078(17) . ?
B13 H13C 1.093(17) . ?
C11 C16 1.393(4) . ?
C11 C12 1.401(4) . ?
C12 C13 1.388(4) . ?
C12 H12 0.9500 . ?
C13 C14 1.379(5) . ?
C13 H13 0.9500 . ?
C14 C15 1.388(5) . ?
C14 H14 0.9500 . ?
C15 C16 1.391(4) . ?
C15 H15 0.9500 . ?
C16 H16 0.9500 . ?
C40 C45 1.413(4) . ?
C40 C41 1.418(4) . ?
C40 C47 1.514(4) . ?
C41 C42 1.411(4) . ?
C41 H41 1.0000 . ?
C42 C43 1.418(4) . ?
C42 H42 1.0000 . ?
C43 C44 1.408(4) . ?
C43 C46 1.500(4) . ?
C44 C45 1.414(4) . ?
C44 H44 1.0000 . ?
C45 H45 1.0000 . ?
C46 H46A 0.9800 . ?
C46 H46B 0.9800 . ?
C46 H46C 0.9800 . ?
C47 C49 1.523(5) . ?
C47 C48 1.533(4) . ?
C47 H47 1.0000 . ?
C48 H48A 0.9800 . ?
C48 H48B 0.9800 . ?
C48 H48C 0.9800 . ?
C49 H49A 0.9800 . ?
C49 H49B 0.9800 . ?
C49 H49C 0.9800 . ?
C61 C62 1.389(4) . ?
C61 C66 1.396(4) . ?
C62 C63 1.400(4) . ?
C62 H62 0.9500 . ?
C63 C64 1.382(4) . ?
C63 H63 0.9500 . ?
C64 C65 1.383(4) . ?
C64 H64 0.9500 . ?
C65 C66 1.391(4) . ?
C65 H65 0.9500 . ?
C66 H66 0.9500 . ?
